data_4346739
loop_
_publ_author_name
'Yamagishi, Hiroaki'
'Nabeya, Shohei'
'Ikariya, Takao'
'Kuwata, Shigeki'

_publ_section_title
;
 Protic Ruthenium Tris(pyrazol-3-ylmethyl)amine Complexes Featuring a
 Hydrogen-Bonding Network in the Second Coordination Sphere.
;
_journal_issue 24
_journal_name_full 'Inorganic chemistry'
_journal_page_first 11584
_journal_page_last 11586
_journal_paper_doi 10.1021/acs.inorgchem.5b02044
_journal_volume 54
_journal_year 2015
_chemical_formula_moiety 'C45 H52 Cl N8 Ru, Cl, 0.5(C4 H10 O)'
_chemical_formula_sum 'C47 H57 Cl2 N8 O0.5 Ru'
_chemical_formula_weight 914.00
_space_group_IT_number 2
_space_group_name_Hall '-P 1'
_space_group_name_H-M_alt 'P -1'
_symmetry_cell_setting triclinic
_symmetry_Int_Tables_number 2
_symmetry_space_group_name_Hall '-P 1'
_symmetry_space_group_name_H-M 'P -1'
_atom_sites_solution_hydrogens geom
_atom_sites_solution_primary direct
_atom_sites_solution_secondary difmap
_cell_angle_alpha 101.618(4)
_cell_angle_beta 93.014(4)
_cell_angle_gamma 90.679(4)
_cell_formula_units_Z 2
_cell_length_a 9.924(3)
_cell_length_b 10.888(3)
_cell_length_c 21.297(5)
_cell_measurement_reflns_used 7839
_cell_measurement_temperature 93
_cell_measurement_theta_max 27.47
_cell_measurement_theta_min 3.03
_cell_volume 2250.3(11)
_computing_cell_refinement CrystalClear
_computing_data_collection 'CrystalClear (Rigaku Inc., 2008)'
_computing_data_reduction CrystalClear
_computing_molecular_graphics 'CrystalStructure 4.0'
_computing_publication_material 'CrystalStructure 4.0 (Rigaku, 2010)'
_computing_structure_refinement 'CRYSTALS (Carruthers, et al., 1999)'
_computing_structure_solution 'SIR92 (Altomare, et al., 1994)'
_diffrn_ambient_temperature 93
_diffrn_detector_area_resol_mean 7.111
_diffrn_measured_fraction_theta_full 0.980
_diffrn_measured_fraction_theta_max 0.956
_diffrn_measurement_device_type 'Rigaku Saturn724'
_diffrn_measurement_method \w
_diffrn_radiation_type 'Mo K\a'
_diffrn_radiation_wavelength 0.71075
_diffrn_reflns_av_R_equivalents 0.0309
_diffrn_reflns_limit_h_max 12
_diffrn_reflns_limit_h_min -12
_diffrn_reflns_limit_k_max 14
_diffrn_reflns_limit_k_min -13
_diffrn_reflns_limit_l_max 27
_diffrn_reflns_limit_l_min -22
_diffrn_reflns_number 18402
_diffrn_reflns_theta_full 25.00
_diffrn_reflns_theta_max 27.50
_diffrn_standards_number 0
_exptl_absorpt_coefficient_mu 0.511
_exptl_absorpt_correction_T_max 0.960
_exptl_absorpt_correction_T_min 0.844
_exptl_absorpt_correction_type multi-scan
_exptl_absorpt_process_details 'REQAB (Rigaku, 1998)'
_exptl_crystal_colour orange
_exptl_crystal_density_diffrn 1.349
_exptl_crystal_density_method 'not measured'
_exptl_crystal_description prism
_exptl_crystal_F_000 954.00
_exptl_crystal_size_max 0.340
_exptl_crystal_size_mid 0.170
_exptl_crystal_size_min 0.080
_refine_diff_density_max 4.410
_refine_diff_density_min -1.610
_refine_ls_extinction_method none
_refine_ls_goodness_of_fit_ref 1.000
_refine_ls_hydrogen_treatment constr
_refine_ls_number_parameters 575
_refine_ls_number_reflns 9875
_refine_ls_number_restraints 7
_refine_ls_R_factor_gt 0.0519
_refine_ls_shift/su_max 0.000
_refine_ls_structure_factor_coef Fsqd
_refine_ls_weighting_details 'w = 1/[0.0019Fo^2^ + 2.9900\s(Fo^2^)]/(4Fo^2^)'
_refine_ls_weighting_scheme calc
_refine_ls_wR_factor_ref 0.1589
_reflns_number_gt 7956
_reflns_number_total 9875
_reflns_threshold_expression F^2^>2.0\s(F^2^)
_cod_data_source_file ic5b02044_si_002.cif
_cod_data_source_block compound5_(RuCl(PhNH2)(LH3))Cl.0.5Et2O
_cod_original_cell_volume 2250.2(9)
_cod_original_formula_sum 'C47 H57 Cl2 N8 O0.50 Ru'
_cod_database_code 4346739

loop_
_symmetry_equiv_pos_site_id
_symmetry_equiv_pos_as_xyz
1 +X,+Y,+Z
2 -X,-Y,-Z

loop_
_atom_site_label
_atom_site_type_symbol
_atom_site_fract_x
_atom_site_fract_y
_atom_site_fract_z
_atom_site_U_iso_or_equiv
_atom_site_adp_type
_atom_site_occupancy
_atom_site_symmetry_multiplicity
_atom_site_calc_flag
_atom_site_refinement_flags
Ru1 Ru 0.74712(3) 0.38329(3) 0.269060(10) 0.01232(8) Uani 1.0 2 d .
Cl1 Cl 0.51785(9) 0.30487(9) 0.27448(4) 0.0209(3) Uani 1.0 2 d .
Cl2 Cl 0.83040(16) 0.76939(14) 0.29254(8) 0.0265(4) Uani 0.8000 2 d .
Cl3 Cl 0.7852(18) 0.8078(13) 0.3206(9) 0.051(5) Uani 0.1000 2 d .
Cl4 Cl 0.8731(13) 0.7819(9) 0.2347(6) 0.038(4) Uani 0.1000 2 d .
O1 O 0.5000 1.0000 0.5000 0.0633 Uiso 1.0 2 d .
N1 N 0.7706(3) 0.2261(3) 0.12511(14) 0.0157(8) Uani 1.0 2 d .
N2 N 0.7670(3) 0.2423(3) 0.18917(14) 0.0171(8) Uani 1.0 2 d .
N3 N 0.7557(3) 0.5936(3) 0.39649(14) 0.0165(8) Uani 1.0 2 d .
N4 N 0.7525(3) 0.4739(3) 0.36266(14) 0.0154(8) Uani 1.0 2 d .
N5 N 1.0144(3) 0.5298(3) 0.25320(14) 0.0155(8) Uani 1.0 2 d .
N6 N 0.9438(3) 0.4348(3) 0.27004(14) 0.0137(8) Uani 1.0 2 d .
N7 N 0.8343(3) 0.2429(3) 0.31209(14) 0.0145(8) Uani 1.0 2 d .
N8 N 0.6518(3) 0.5281(3) 0.22803(14) 0.0180(8) Uani 1.0 2 d .
C1 C 0.7948(4) 0.1053(4) 0.09711(18) 0.0197(10) Uani 1.0 2 d .
C2 C 0.8089(4) 0.0406(4) 0.14698(18) 0.0190(10) Uani 1.0 2 d .
C3 C 0.7921(4) 0.1286(4) 0.20295(17) 0.0163(9) Uani 1.0 2 d .
C4 C 0.7864(4) 0.1189(4) 0.27211(17) 0.0176(9) Uani 1.0 2 d .
C5 C 0.7838(4) 0.5971(4) 0.45981(17) 0.0184(10) Uani 1.0 2 d .
C6 C 0.7990(4) 0.4752(4) 0.46689(18) 0.0195(10) Uani 1.0 2 d .
C7 C 0.7786(4) 0.4020(4) 0.40506(17) 0.0171(10) Uani 1.0 2 d .
C8 C 0.7824(4) 0.2634(4) 0.37838(18) 0.0188(10) Uani 1.0 2 d .
C9 C 1.1493(4) 0.5171(4) 0.26172(17) 0.0171(10) Uani 1.0 2 d .
C10 C 1.1667(4) 0.4078(4) 0.28461(18) 0.0182(10) Uani 1.0 2 d .
C11 C 1.0365(4) 0.3612(4) 0.28956(17) 0.0154(9) Uani 1.0 2 d .
C12 C 0.9882(4) 0.2521(4) 0.31566(19) 0.0180(10) Uani 1.0 2 d .
C13 C 0.7953(4) 0.0647(4) 0.02636(18) 0.0219(10) Uani 1.0 2 d .
C14 C 0.7073(5) -0.0336(4) -0.0040(2) 0.0286(12) Uani 1.0 2 d .
C15 C 0.7086(5) -0.0731(5) -0.0712(2) 0.0358(13) Uani 1.0 2 d .
C16 C 0.7939(5) -0.0184(5) -0.1069(2) 0.0381(14) Uani 1.0 2 d .
C17 C 0.8815(5) 0.0789(5) -0.0755(2) 0.0363(14) Uani 1.0 2 d .
C18 C 0.8839(5) 0.1200(4) -0.00924(19) 0.0260(11) Uani 1.0 2 d .
C19 C 0.6094(5) -0.0954(5) 0.0322(3) 0.0354(13) Uani 1.0 2 d .
C20 C 0.7958(6) -0.0648(6) -0.1789(3) 0.0575(19) Uani 1.0 2 d .
C21 C 0.9828(5) 0.2226(5) 0.0219(2) 0.0316(13) Uani 1.0 2 d .
C22 C 0.7963(4) 0.7163(4) 0.50823(17) 0.0178(10) Uani 1.0 2 d .
C23 C 0.6985(4) 0.7430(4) 0.55427(17) 0.0199(10) Uani 1.0 2 d .
C24 C 0.7147(4) 0.8524(4) 0.60114(18) 0.0206(10) Uani 1.0 2 d .
C25 C 0.8227(4) 0.9350(4) 0.60298(17) 0.0180(10) Uani 1.0 2 d .
C26 C 0.9173(4) 0.9063(4) 0.55690(17) 0.0182(10) Uani 1.0 2 d .
C27 C 0.9061(4) 0.7971(4) 0.50911(17) 0.0172(10) Uani 1.0 2 d .
C28 C 0.5773(5) 0.6575(5) 0.5538(2) 0.0308(12) Uani 1.0 2 d .
C29 C 0.8370(5) 1.0544(4) 0.65412(19) 0.0275(12) Uani 1.0 2 d .
C30 C 1.0107(4) 0.7689(4) 0.45906(19) 0.0223(10) Uani 1.0 2 d .
C31 C 1.2464(4) 0.6088(4) 0.24646(19) 0.0194(10) Uani 1.0 2 d .
C32 C 1.2396(5) 0.6428(5) 0.1860(2) 0.0293(12) Uani 1.0 2 d .
C33 C 1.3313(5) 0.7319(5) 0.1741(3) 0.0290(12) Uani 1.0 2 d .
C34 C 1.4280(4) 0.7886(4) 0.2190(3) 0.0278(12) Uani 1.0 2 d .
C35 C 1.4343(4) 0.7533(4) 0.2783(2) 0.0229(10) Uani 1.0 2 d .
C36 C 1.3459(4) 0.6636(4) 0.29335(19) 0.0208(10) Uani 1.0 2 d .
C37 C 1.1400(6) 0.5833(7) 0.1327(3) 0.0599(19) Uani 1.0 2 d .
C38 C 1.5250(5) 0.8868(5) 0.2061(3) 0.0445(16) Uani 1.0 2 d .
C39 C 1.3595(5) 0.6300(4) 0.35824(19) 0.0288(12) Uani 1.0 2 d .
C40 C 0.6409(5) 0.5012(4) 0.16021(18) 0.0223(10) Uani 1.0 2 d .
C41 C 0.5298(5) 0.4294(4) 0.1277(3) 0.0313(12) Uani 1.0 2 d .
C42 C 0.5278(6) 0.3941(5) 0.0619(3) 0.0461(16) Uani 1.0 2 d .
C43 C 0.6287(7) 0.4264(5) 0.0276(3) 0.0541(18) Uani 1.0 2 d .
C44 C 0.7362(6) 0.4998(6) 0.0585(3) 0.0510(18) Uani 1.0 2 d .
C45 C 0.7427(5) 0.5379(5) 0.1254(2) 0.0313(13) Uani 1.0 2 d .
C46 C 0.335(8) 1.008(7) 0.567(4) 0.0633 Uiso 0.5000 2 d .
C47 C 0.453(6) 1.068(4) 0.551(3) 0.0633 Uiso 0.5000 2 d .
C48 C 0.634(7) 1.054(4) 0.490(3) 0.0633 Uiso 0.5000 2 d .
C49 C 0.656(9) 0.970(6) 0.416(4) 0.0633 Uiso 0.5000 2 d .
H1 H 0.7585 0.2896 0.1021 0.0190 Uiso 1.0 2 calc R
H2 H 0.7399 0.6637 0.3786 0.0198 Uiso 1.0 2 calc R
H3 H 0.9748 0.5953 0.2374 0.0203 Uiso 1.0 2 calc R
H4 H 0.6922 0.5958 0.2399 0.0216 Uiso 1.0 2 calc R
H5 H 0.5672 0.5288 0.2439 0.0219 Uiso 1.0 2 calc R
H6 H 0.8266 -0.0441 0.1433 0.0229 Uiso 1.0 2 calc R
H7 H 0.8443 0.0524 0.2809 0.0214 Uiso 1.0 2 calc R
H8 H 0.6944 0.1010 0.2813 0.0214 Uiso 1.0 2 calc R
H9 H 0.8193 0.4472 0.5047 0.0246 Uiso 1.0 2 calc R
H10 H 0.6920 0.2274 0.3762 0.0234 Uiso 1.0 2 calc R
H11 H 0.8412 0.2242 0.4061 0.0233 Uiso 1.0 2 calc R
H12 H 1.2484 0.3726 0.2940 0.0226 Uiso 1.0 2 calc R
H13 H 1.0226 0.2616 0.3599 0.0228 Uiso 1.0 2 calc R
H14 H 1.0239 0.1768 0.2902 0.0229 Uiso 1.0 2 calc R
H15 H 0.6493 -0.1369 -0.0920 0.0411 Uiso 1.0 2 calc R
H16 H 0.9384 0.1168 -0.0996 0.0444 Uiso 1.0 2 calc R
H17 H 0.6534 -0.1618 0.0483 0.0418 Uiso 1.0 2 calc R
H18 H 0.5333 -0.1293 0.0041 0.0417 Uiso 1.0 2 calc R
H19 H 0.5794 -0.0345 0.0675 0.0415 Uiso 1.0 2 calc R
H20 H 0.8676 -0.1228 -0.1882 0.0678 Uiso 1.0 2 calc R
H21 H 0.8097 0.0049 -0.1993 0.0678 Uiso 1.0 2 calc R
H22 H 0.7111 -0.1061 -0.1947 0.0678 Uiso 1.0 2 calc R
H23 H 1.0562 0.2251 -0.0055 0.0402 Uiso 1.0 2 calc R
H24 H 1.0169 0.2059 0.0623 0.0402 Uiso 1.0 2 calc R
H25 H 0.9389 0.3019 0.0290 0.0402 Uiso 1.0 2 calc R
H26 H 0.6508 0.8716 0.6318 0.0250 Uiso 1.0 2 calc R
H27 H 0.9909 0.9607 0.5584 0.0223 Uiso 1.0 2 calc R
H28 H 0.5386 0.6755 0.5950 0.0360 Uiso 1.0 2 calc R
H29 H 0.6039 0.5715 0.5445 0.0364 Uiso 1.0 2 calc R
H30 H 0.5119 0.6716 0.5214 0.0362 Uiso 1.0 2 calc R
H31 H 0.8029 1.1235 0.6368 0.0329 Uiso 1.0 2 calc R
H32 H 0.9304 1.0703 0.6679 0.0330 Uiso 1.0 2 calc R
H33 H 0.7864 1.0450 0.6901 0.0332 Uiso 1.0 2 calc R
H34 H 1.0924 0.8157 0.4747 0.0263 Uiso 1.0 2 calc R
H35 H 0.9777 0.7917 0.4199 0.0261 Uiso 1.0 2 calc R
H36 H 1.0286 0.6808 0.4511 0.0261 Uiso 1.0 2 calc R
H37 H 1.3268 0.7529 0.1339 0.0371 Uiso 1.0 2 calc R
H38 H 1.5000 0.7901 0.3093 0.0271 Uiso 1.0 2 calc R
H39 H 1.1771 0.5828 0.0920 0.0733 Uiso 1.0 2 calc R
H40 H 1.0577 0.6292 0.1354 0.0735 Uiso 1.0 2 calc R
H41 H 1.1215 0.4987 0.1369 0.0733 Uiso 1.0 2 calc R
H42 H 1.5155 0.8928 0.1617 0.0566 Uiso 1.0 2 calc R
H43 H 1.6158 0.8648 0.2162 0.0563 Uiso 1.0 2 calc R
H44 H 1.5052 0.9661 0.2326 0.0566 Uiso 1.0 2 calc R
H45 H 1.2719 0.6265 0.3750 0.0348 Uiso 1.0 2 calc R
H46 H 1.4005 0.5496 0.3545 0.0350 Uiso 1.0 2 calc R
H47 H 1.4150 0.6921 0.3868 0.0350 Uiso 1.0 2 calc R
H48 H 0.4596 0.4092 0.1513 0.0368 Uiso 1.0 2 calc R
H49 H 0.4550 0.3456 0.0408 0.0529 Uiso 1.0 2 calc R
H50 H 0.6259 0.4010 -0.0168 0.0640 Uiso 1.0 2 calc R
H51 H 0.8053 0.5236 0.0353 0.0645 Uiso 1.0 2 calc R
H52 H 0.8139 0.5881 0.1470 0.0395 Uiso 1.0 2 calc R

loop_
_atom_site_aniso_label
_atom_site_aniso_U_11
_atom_site_aniso_U_22
_atom_site_aniso_U_33
_atom_site_aniso_U_12
_atom_site_aniso_U_13
_atom_site_aniso_U_23
Ru1 0.01015(15) 0.01337(16) 0.01389(16) 0.00211(11) 0.00271(10) 0.00318(11)
Cl1 0.0111(4) 0.0266(5) 0.0260(5) 0.0009(4) 0.0038(4) 0.0069(4)
Cl2 0.0263(8) 0.0148(7) 0.0375(10) 0.0008(6) -0.0071(6) 0.0050(6)
Cl3 0.056(11) 0.022(7) 0.078(13) -0.023(7) -0.054(9) 0.031(8)
Cl4 0.056(8) 0.010(5) 0.044(7) -0.001(5) -0.034(6) 0.009(5)
N1 0.0157(15) 0.0172(16) 0.0152(16) 0.0029(13) 0.0014(12) 0.0053(12)
N2 0.0129(15) 0.0199(16) 0.0170(16) 0.0014(13) 0.0033(12) -0.0003(13)
N3 0.0173(16) 0.0144(15) 0.0177(16) 0.0035(13) 0.0018(12) 0.0022(12)
N4 0.0145(15) 0.0155(15) 0.0163(16) 0.0013(13) 0.0004(12) 0.0037(12)
N5 0.0146(15) 0.0169(16) 0.0180(16) 0.0011(13) 0.0005(12) 0.0107(13)
N6 0.0138(15) 0.0142(15) 0.0140(15) 0.0024(12) -0.0002(12) 0.0050(12)
N7 0.0125(15) 0.0156(16) 0.0165(16) 0.0005(12) 0.0032(12) 0.0050(12)
N8 0.0160(16) 0.0169(16) 0.0211(17) 0.0027(13) 0.0007(13) 0.0034(13)
C1 0.0131(17) 0.021(2) 0.023(2) 0.0045(15) 0.0009(15) -0.0005(16)
C2 0.0195(19) 0.0152(18) 0.023(2) -0.0000(15) 0.0048(15) 0.0044(15)
C3 0.0131(17) 0.0159(18) 0.020(2) -0.0022(15) 0.0042(14) 0.0040(15)
C4 0.0189(19) 0.0145(18) 0.0201(19) 0.0003(15) 0.0028(15) 0.0047(15)
C5 0.0176(18) 0.023(2) 0.0139(19) 0.0024(16) 0.0042(14) 0.0023(15)
C6 0.0197(19) 0.026(2) 0.0154(19) 0.0050(17) 0.0031(15) 0.0097(16)
C7 0.0167(18) 0.0178(19) 0.0178(19) 0.0028(15) 0.0065(14) 0.0047(15)
C8 0.0214(19) 0.0186(19) 0.0186(19) 0.0013(16) 0.0098(15) 0.0067(15)
C9 0.0140(18) 0.0202(19) 0.0184(19) -0.0012(15) 0.0018(14) 0.0065(15)
C10 0.0106(17) 0.0191(19) 0.027(2) 0.0014(15) 0.0023(15) 0.0083(16)
C11 0.0129(17) 0.0137(17) 0.0210(19) 0.0021(14) 0.0038(14) 0.0056(14)
C12 0.0132(17) 0.0184(19) 0.025(2) 0.0030(15) 0.0056(15) 0.0095(16)
C13 0.023(2) 0.023(2) 0.020(2) 0.0114(17) 0.0026(16) 0.0031(16)
C14 0.029(3) 0.027(3) 0.026(3) 0.0113(19) -0.0030(18) -0.0033(18)
C15 0.044(3) 0.035(3) 0.024(3) 0.013(3) -0.002(2) -0.0050(19)
C16 0.039(3) 0.052(3) 0.020(3) 0.031(3) -0.0014(19) -0.002(2)
C17 0.031(3) 0.051(3) 0.030(3) 0.022(3) 0.012(2) 0.010(3)
C18 0.026(3) 0.033(3) 0.022(2) 0.0153(19) 0.0045(17) 0.0094(18)
C19 0.042(3) 0.029(3) 0.033(3) -0.002(2) -0.006(2) 0.003(2)
C20 0.061(4) 0.089(5) 0.019(3) 0.039(4) 0.006(3) -0.000(3)
C21 0.022(3) 0.041(3) 0.037(3) 0.008(2) 0.0092(19) 0.019(2)
C22 0.0195(19) 0.0203(19) 0.0136(18) 0.0031(16) 0.0021(15) 0.0035(15)
C23 0.0196(19) 0.025(2) 0.0144(19) 0.0030(16) 0.0026(15) 0.0025(15)
C24 0.0199(19) 0.025(2) 0.017(2) 0.0083(17) 0.0031(15) 0.0038(16)
C25 0.0211(19) 0.0198(19) 0.0139(18) 0.0071(16) -0.0000(15) 0.0053(15)
C26 0.0208(19) 0.0204(19) 0.0144(19) 0.0023(16) 0.0004(15) 0.0059(15)
C27 0.0188(19) 0.0213(19) 0.0124(18) 0.0043(16) 0.0003(14) 0.0059(15)
C28 0.027(3) 0.036(3) 0.027(3) -0.004(2) 0.0085(18) -0.0002(19)
C29 0.039(3) 0.022(2) 0.021(3) 0.0042(19) 0.0093(18) 0.0018(17)
C30 0.0165(19) 0.025(2) 0.024(2) 0.0012(16) 0.0050(16) 0.0006(16)
C31 0.0136(18) 0.0185(19) 0.027(2) -0.0022(15) 0.0063(15) 0.0045(16)
C32 0.020(2) 0.038(3) 0.031(3) -0.0108(19) 0.0019(18) 0.012(2)
C33 0.023(2) 0.035(3) 0.035(3) -0.0050(19) 0.0046(18) 0.021(2)
C34 0.018(2) 0.021(2) 0.047(3) -0.0005(17) 0.0085(18) 0.0125(19)
C35 0.0151(19) 0.0189(19) 0.034(3) -0.0023(16) 0.0057(16) 0.0024(17)
C36 0.0162(18) 0.0158(18) 0.030(3) 0.0044(15) 0.0070(16) 0.0023(16)
C37 0.057(4) 0.099(5) 0.027(3) -0.048(4) -0.019(3) 0.030(3)
C38 0.031(3) 0.042(3) 0.068(4) -0.017(3) 0.004(3) 0.030(3)
C39 0.027(3) 0.033(3) 0.028(3) -0.0063(19) -0.0010(18) 0.0094(19)
C40 0.027(3) 0.020(2) 0.019(2) 0.0106(17) -0.0029(16) 0.0036(16)
C41 0.034(3) 0.022(3) 0.037(3) 0.0086(19) -0.015(2) 0.0050(19)
C42 0.064(4) 0.031(3) 0.038(3) 0.017(3) -0.023(3) -0.002(3)
C43 0.091(5) 0.047(4) 0.022(3) 0.041(4) -0.015(3) 0.004(3)
C44 0.063(4) 0.064(4) 0.034(3) 0.041(4) 0.016(3) 0.024(3)
C45 0.031(3) 0.040(3) 0.027(3) 0.010(2) 0.0033(19) 0.016(2)

loop_
_atom_type_symbol
_atom_type_description
_atom_type_scat_dispersion_real
_atom_type_scat_dispersion_imag
_atom_type_scat_source
C C 0.0033 0.0016
;
International Tables for Crystallography
(1992, Vol. C, Tables 4.2.6.8 and 6.1.1.4)
;
H H 0.0000 0.0000
;
International Tables for Crystallography
(1992, Vol. C, Table 6.1.1.4)
;
Cl Cl 0.1484 0.1585
;
International Tables for Crystallography
(1992, Vol. C, Tables 4.2.6.8 and 6.1.1.4)
;
N N 0.0061 0.0033
;
International Tables for Crystallography
(1992, Vol. C, Tables 4.2.6.8 and 6.1.1.4)
;
Ru Ru -1.2594 0.8363
;
International Tables for Crystallography
(1992, Vol. C, Tables 4.2.6.8 and 6.1.1.4)
;
O O 0.0106 0.0060
;
International Tables for Crystallography
(1992, Vol. C, Tables 4.2.6.8 and 6.1.1.4)
;

loop_
_geom_angle_atom_site_label_1
_geom_angle_atom_site_label_2
_geom_angle_atom_site_label_3
_geom_angle
_geom_angle_publ_flag
_geom_angle_site_symmetry_1
_geom_angle_site_symmetry_3
Cl1 Ru1 N2 88.13(9) yes . .
Cl1 Ru1 N4 91.72(9) yes . .
Cl1 Ru1 N6 173.93(10) yes . .
Cl1 Ru1 N7 93.26(9) yes . .
Cl1 Ru1 N8 85.07(9) yes . .
N2 Ru1 N4 160.02(13) yes . .
N2 Ru1 N6 91.43(12) yes . .
N2 Ru1 N7 79.36(12) yes . .
N2 Ru1 N8 102.25(12) yes . .
N4 Ru1 N6 86.63(12) yes . .
N4 Ru1 N7 80.70(12) yes . .
N4 Ru1 N8 97.64(12) yes . .
N6 Ru1 N7 80.71(13) yes . .
N6 Ru1 N8 100.94(13) yes . .
N7 Ru1 N8 177.62(12) yes . .
Cl2 Cl4 Cl3 15.4(5) yes . .
C47 O1 C47 180(5) yes . 2_676
C47 O1 C48 109(3) yes . .
C47 O1 C48 71(3) yes . 2_676
C47 O1 C48 71(3) yes 2_676 .
C47 O1 C48 109(3) yes 2_676 2_676
C48 O1 C48 180(4) yes . 2_676
N2 N1 C1 112.3(4) yes . .
Ru1 N2 N1 140.3(3) yes . .
Ru1 N2 C3 114.1(3) yes . .
N1 N2 C3 105.5(3) yes . .
N4 N3 C5 110.9(4) yes . .
Ru1 N4 N3 138.0(3) yes . .
Ru1 N4 C7 115.0(3) yes . .
N3 N4 C7 106.1(3) yes . .
N6 N5 C9 111.9(4) yes . .
Ru1 N6 N5 136.2(3) yes . .
Ru1 N6 C11 118.4(3) yes . .
N5 N6 C11 105.4(3) yes . .
Ru1 N7 C4 107.1(3) yes . .
Ru1 N7 C8 105.6(3) yes . .
Ru1 N7 C12 111.8(3) yes . .
C4 N7 C8 111.6(3) yes . .
C4 N7 C12 110.2(3) yes . .
C8 N7 C12 110.5(3) yes . .
Ru1 N8 C40 113.8(3) yes . .
N1 C1 C2 105.9(4) yes . .
N1 C1 C13 121.4(4) yes . .
C2 C1 C13 132.6(4) yes . .
C1 C2 C3 105.9(4) yes . .
N2 C3 C2 110.4(4) yes . .
N2 C3 C4 116.4(3) yes . .
C2 C3 C4 133.0(4) yes . .
N7 C4 C3 107.3(3) yes . .
N3 C5 C6 107.0(3) yes . .
N3 C5 C22 122.6(4) yes . .
C6 C5 C22 130.3(4) yes . .
C5 C6 C7 105.4(4) yes . .
N4 C7 C6 110.6(4) yes . .
N4 C7 C8 116.0(3) yes . .
C6 C7 C8 133.4(4) yes . .
N7 C8 C7 108.9(4) yes . .
N5 C9 C10 106.2(4) yes . .
N5 C9 C31 121.7(4) yes . .
C10 C9 C31 132.1(4) yes . .
C9 C10 C11 105.7(4) yes . .
N6 C11 C10 110.8(4) yes . .
N6 C11 C12 117.7(3) yes . .
C10 C11 C12 131.4(4) yes . .
N7 C12 C11 111.2(3) yes . .
C1 C13 C14 118.3(4) yes . .
C1 C13 C18 121.1(4) yes . .
C14 C13 C18 120.5(4) yes . .
C13 C14 C15 118.3(5) yes . .
C13 C14 C19 122.5(4) yes . .
C15 C14 C19 119.1(4) yes . .
C14 C15 C16 121.7(5) yes . .
C15 C16 C17 118.8(4) yes . .
C15 C16 C20 120.6(5) yes . .
C17 C16 C20 120.5(5) yes . .
C16 C17 C18 121.2(5) yes . .
C13 C18 C17 119.3(4) yes . .
C13 C18 C21 122.0(4) yes . .
C17 C18 C21 118.7(4) yes . .
C5 C22 C23 119.0(4) yes . .
C5 C22 C27 120.0(4) yes . .
C23 C22 C27 121.0(4) yes . .
C22 C23 C24 118.4(4) yes . .
C22 C23 C28 122.0(4) yes . .
C24 C23 C28 119.6(4) yes . .
C23 C24 C25 121.9(4) yes . .
C24 C25 C26 118.4(4) yes . .
C24 C25 C29 120.8(4) yes . .
C26 C25 C29 120.8(4) yes . .
C25 C26 C27 121.9(4) yes . .
C22 C27 C26 118.4(4) yes . .
C22 C27 C30 121.0(3) yes . .
C26 C27 C30 120.6(4) yes . .
C9 C31 C32 120.9(4) yes . .
C9 C31 C36 119.2(4) yes . .
C32 C31 C36 119.9(4) yes . .
C31 C32 C33 119.1(4) yes . .
C31 C32 C37 122.6(5) yes . .
C33 C32 C37 118.3(5) yes . .
C32 C33 C34 122.6(5) yes . .
C33 C34 C35 117.7(4) yes . .
C33 C34 C38 122.3(5) yes . .
C35 C34 C38 120.1(4) yes . .
C34 C35 C36 122.8(4) yes . .
C31 C36 C35 118.0(4) yes . .
C31 C36 C39 122.4(4) yes . .
C35 C36 C39 119.6(4) yes . .
N8 C40 C41 119.8(4) yes . .
N8 C40 C45 120.5(4) yes . .
C41 C40 C45 119.6(4) yes . .
C40 C41 C42 118.7(5) yes . .
C41 C42 C43 122.1(5) yes . .
C42 C43 C44 120.0(5) yes . .
C43 C44 C45 120.0(6) yes . .
C40 C45 C44 119.5(5) yes . .
C47 C46 C48 73(5) yes . 2_676
O1 C47 C46 109(4) yes . .
O1 C47 C48 60(3) yes . 2_676
O1 C47 C49 124(4) yes . 2_676
C46 C47 C48 50(4) yes . 2_676
C46 C47 C49 16(4) yes . 2_676
C48 C47 C49 66(4) yes 2_676 2_676
O1 C48 C46 105(5) yes . 2_676
O1 C48 C47 49(3) yes . 2_676
O1 C48 C49 99(4) yes . .
C46 C48 C47 57(5) yes 2_676 2_676
C46 C48 C49 7(5) yes 2_676 .
C47 C48 C49 50(4) yes 2_676 .
C47 C49 C48 64(4) yes 2_676 .
N2 N1 H1 124.419 no . .
C1 N1 H1 123.304 no . .
N4 N3 H2 124.469 no . .
C5 N3 H2 124.679 no . .
N6 N5 H3 124.066 no . .
C9 N5 H3 124.033 no . .
Ru1 N8 H4 111.293 no . .
Ru1 N8 H5 101.555 no . .
C40 N8 H4 108.207 no . .
C40 N8 H5 109.871 no . .
H4 N8 H5 112.030 no . .
C1 C2 H6 126.658 no . .
C3 C2 H6 127.403 no . .
N7 C4 H7 110.370 no . .
N7 C4 H8 109.999 no . .
C3 C4 H7 109.888 no . .
C3 C4 H8 109.787 no . .
H7 C4 H8 109.496 no . .
C5 C6 H9 127.385 no . .
C7 C6 H9 127.217 no . .
N7 C8 H10 109.475 no . .
N7 C8 H11 110.058 no . .
C7 C8 H10 109.344 no . .
C7 C8 H11 109.550 no . .
H10 C8 H11 109.499 no . .
C9 C10 H12 126.592 no . .
C11 C10 H12 127.739 no . .
N7 C12 H13 109.873 no . .
N7 C12 H14 109.619 no . .
C11 C12 H13 108.954 no . .
C11 C12 H14 107.744 no . .
H13 C12 H14 109.458 no . .
C14 C15 H15 119.157 no . .
C16 C15 H15 119.121 no . .
C16 C17 H16 118.936 no . .
C18 C17 H16 119.814 no . .
C14 C19 H17 109.431 no . .
C14 C19 H18 109.745 no . .
C14 C19 H19 109.247 no . .
H17 C19 H18 109.442 no . .
H17 C19 H19 109.479 no . .
H18 C19 H19 109.482 no . .
C16 C20 H20 109.455 no . .
C16 C20 H21 109.628 no . .
C16 C20 H22 109.340 no . .
H20 C20 H21 109.443 no . .
H20 C20 H22 109.477 no . .
H21 C20 H22 109.484 no . .
C18 C21 H23 109.472 no . .
C18 C21 H24 109.038 no . .
C18 C21 H25 109.908 no . .
H23 C21 H24 109.486 no . .
H23 C21 H25 109.484 no . .
H24 C21 H25 109.437 no . .
C23 C24 H26 119.466 no . .
C25 C24 H26 118.644 no . .
C25 C26 H27 118.766 no . .
C27 C26 H27 119.368 no . .
C23 C28 H28 109.745 no . .
C23 C28 H29 109.940 no . .
C23 C28 H30 108.735 no . .
H28 C28 H29 109.474 no . .
H28 C28 H30 109.474 no . .
H29 C28 H30 109.456 no . .
C25 C29 H31 109.434 no . .
C25 C29 H32 109.647 no . .
C25 C29 H33 109.338 no . .
H31 C29 H32 109.480 no . .
H31 C29 H33 109.486 no . .
H32 C29 H33 109.443 no . .
C27 C30 H34 109.435 no . .
C27 C30 H35 110.007 no . .
C27 C30 H36 108.990 no . .
H34 C30 H35 109.437 no . .
H34 C30 H36 109.473 no . .
H35 C30 H36 109.484 no . .
C32 C33 H37 118.382 no . .
C34 C33 H37 118.986 no . .
C34 C35 H38 119.054 no . .
C36 C35 H38 118.178 no . .
C32 C37 H39 109.864 no . .
C32 C37 H40 110.032 no . .
C32 C37 H41 108.537 no . .
H39 C37 H40 109.435 no . .
H39 C37 H41 109.482 no . .
H40 C37 H41 109.474 no . .
C34 C38 H42 109.900 no . .
C34 C38 H43 109.680 no . .
C34 C38 H44 108.836 no . .
H42 C38 H43 109.483 no . .
H42 C38 H44 109.482 no . .
H43 C38 H44 109.443 no . .
C36 C39 H45 109.637 no . .
C36 C39 H46 109.290 no . .
C36 C39 H47 109.504 no . .
H45 C39 H46 109.479 no . .
H45 C39 H47 109.480 no . .
H46 C39 H47 109.437 no . .
C40 C41 H48 118.965 no . .
C42 C41 H48 122.339 no . .
C41 C42 H49 118.261 no . .
C43 C42 H49 119.649 no . .
C42 C43 H50 120.802 no . .
C44 C43 H50 119.222 no . .
C43 C44 H51 120.577 no . .
C45 C44 H51 119.399 no . .
C40 C45 H52 119.288 no . .
C44 C45 H52 121.170 no . .

loop_
_geom_bond_atom_site_label_1
_geom_bond_atom_site_label_2
_geom_bond_distance
_geom_bond_publ_flag
_geom_bond_site_symmetry_2
Ru1 Cl1 2.4373(11) yes .
Ru1 N2 2.069(3) yes .
Ru1 N4 2.036(3) yes .
Ru1 N6 2.023(3) yes .
Ru1 N7 2.106(4) yes .
Ru1 N8 2.156(4) yes .
Cl2 Cl4 1.355(13) yes .
Cl3 Cl4 2.04(3) yes .
O1 C47 1.30(5) yes .
O1 C47 1.30(5) yes 2_676
O1 C48 1.49(7) yes .
O1 C48 1.49(7) yes 2_676
N1 N2 1.342(5) yes .
N1 C1 1.359(5) yes .
N2 C3 1.352(5) yes .
N3 N4 1.355(4) yes .
N3 C5 1.355(5) yes .
N4 C7 1.327(6) yes .
N5 N6 1.359(5) yes .
N5 C9 1.354(5) yes .
N6 C11 1.331(5) yes .
N7 C4 1.501(5) yes .
N7 C8 1.503(5) yes .
N7 C12 1.527(5) yes .
N8 C40 1.413(5) yes .
C1 C2 1.390(6) yes .
C1 C13 1.483(6) yes .
C2 C3 1.389(5) yes .
C3 C4 1.502(6) yes .
C5 C6 1.375(6) yes .
C5 C22 1.485(5) yes .
C6 C7 1.398(5) yes .
C7 C8 1.503(5) yes .
C9 C10 1.384(6) yes .
C9 C31 1.473(6) yes .
C10 C11 1.399(5) yes .
C11 C12 1.493(6) yes .
C13 C14 1.402(6) yes .
C13 C18 1.397(7) yes .
C14 C15 1.411(6) yes .
C14 C19 1.504(7) yes .
C15 C16 1.374(8) yes .
C16 C17 1.399(7) yes .
C16 C20 1.515(7) yes .
C17 C18 1.390(6) yes .
C18 C21 1.503(6) yes .
C22 C23 1.407(6) yes .
C22 C27 1.389(6) yes .
C23 C24 1.393(5) yes .
C23 C28 1.511(6) yes .
C24 C25 1.385(6) yes .
C25 C26 1.386(6) yes .
C25 C29 1.519(5) yes .
C26 C27 1.400(5) yes .
C27 C30 1.516(6) yes .
C31 C32 1.407(7) yes .
C31 C36 1.404(5) yes .
C32 C33 1.392(7) yes .
C32 C37 1.502(7) yes .
C33 C34 1.365(6) yes .
C34 C35 1.391(7) yes .
C34 C38 1.505(7) yes .
C35 C36 1.401(6) yes .
C36 C39 1.499(6) yes .
C40 C41 1.409(6) yes .
C40 C45 1.386(7) yes .
C41 C42 1.376(7) yes .
C42 C43 1.353(9) yes .
C43 C44 1.380(9) yes .
C44 C45 1.399(7) yes .
C46 C47 1.42(10) yes .
C46 C48 1.31(9) yes 2_676
C47 C48 1.63(7) yes 2_676
C47 C49 1.41(10) yes 2_676
C48 C49 1.67(9) yes .
N1 H1 0.930 no .
N3 H2 0.930 no .
N5 H3 0.930 no .
N8 H4 0.821 no .
N8 H5 0.922 no .
C2 H6 0.930 no .
C4 H7 0.970 no .
C4 H8 0.970 no .
C6 H9 0.930 no .
C8 H10 0.970 no .
C8 H11 0.970 no .
C10 H12 0.930 no .
C12 H13 0.970 no .
C12 H14 0.970 no .
C15 H15 0.930 no .
C17 H16 0.930 no .
C19 H17 0.960 no .
C19 H18 0.960 no .
C19 H19 0.960 no .
C20 H20 0.960 no .
C20 H21 0.960 no .
C20 H22 0.960 no .
C21 H23 0.960 no .
C21 H24 0.960 no .
C21 H25 0.960 no .
C24 H26 0.930 no .
C26 H27 0.930 no .
C28 H28 0.960 no .
C28 H29 0.960 no .
C28 H30 0.960 no .
C29 H31 0.960 no .
C29 H32 0.960 no .
C29 H33 0.960 no .
C30 H34 0.960 no .
C30 H35 0.960 no .
C30 H36 0.960 no .
C33 H37 0.930 no .
C35 H38 0.930 no .
C37 H39 0.960 no .
C37 H40 0.960 no .
C37 H41 0.960 no .
C38 H42 0.960 no .
C38 H43 0.960 no .
C38 H44 0.960 no .
C39 H45 0.960 no .
C39 H46 0.960 no .
C39 H47 0.960 no .
C41 H48 0.930 no .
C42 H49 0.930 no .
C43 H50 0.930 no .
C44 H51 0.930 no .
C45 H52 0.930 no .

loop_
_geom_contact_atom_site_label_1
_geom_contact_atom_site_label_2
_geom_contact_distance
_geom_contact_publ_flag
_geom_contact_site_symmetry_2
Cl1 C3 3.577(4) no .
Cl1 C4 3.363(4) no .
Cl1 C8 3.437(4) no .
N1 C4 3.551(6) no .
N1 C14 3.548(5) no .
N1 C18 3.134(5) no .
N1 C21 3.118(6) no .
N1 C40 3.237(5) no .
N1 C41 3.272(6) no .
N1 C42 3.424(7) no .
N1 C43 3.556(7) no .
N1 C44 3.562(8) no .
N1 C45 3.409(6) no .
N2 C11 3.406(5) no .
N2 C12 3.368(5) no .
N2 C40 3.255(6) no .
N2 C41 3.503(6) no .
N3 N6 3.530(4) no .
N3 C8 3.552(5) no .
N3 C23 3.504(5) no .
N3 C27 3.208(5) no .
N3 C30 3.214(5) no .
N4 C11 3.413(5) no .
N4 C12 3.423(5) no .
N5 C12 3.551(6) no .
N5 C32 3.088(6) no .
N5 C36 3.573(5) no .
N5 C37 3.065(7) no .
N6 C7 3.461(5) no .
C1 C19 2.914(6) no .
C1 C21 2.960(7) no .
C2 C14 3.255(6) no .
C2 C19 3.170(6) no .
C3 C12 3.083(5) no .
C4 C11 3.551(6) no .
C5 C28 2.928(6) no .
C5 C30 2.913(6) no .
C6 C23 3.323(6) no .
C6 C27 3.573(6) no .
C6 C28 3.356(6) no .
C7 C12 3.140(5) no .
C8 C11 3.509(6) no .
C9 C37 2.974(7) no .
C9 C39 2.925(6) no .
C10 C36 3.255(6) no .
C10 C39 3.165(6) no .
C13 C16 2.800(6) no .
C14 C17 2.790(7) no .
C15 C18 2.782(6) no .
C22 C25 2.794(5) no .
C23 C26 2.781(6) no .
C24 C27 2.785(6) no .
C31 C34 2.813(6) no .
C32 C35 2.762(6) no .
C33 C36 2.783(7) no .
C40 C43 2.773(7) no .
C41 C44 2.773(8) no .
C42 C45 2.756(7) no .
C46 C47 3.36(10) no 2_676
C46 C48 3.56(11) no .
C47 C49 3.59(10) no .
Cl2 N3 3.311(4) no .
Cl2 N5 3.200(4) no .
Cl2 N8 3.179(4) no .
Cl3 N3 3.112(19) no .
Cl3 N8 3.482(15) no .
Cl3 C35 3.563(18) no 1_455
Cl3 C46 3.09(8) no 2_676
Cl3 C49 2.79(8) no .
Cl4 N5 3.182(12) no .
Cl4 N8 3.484(12) no .
Cl4 C45 3.355(11) no .
O1 C24 3.571(5) no .
O1 C24 3.571(5) no 2_676
N3 Cl2 3.311(4) no .
N3 Cl3 3.112(19) no .
N5 Cl2 3.200(4) no .
N5 Cl4 3.182(12) no .
N8 Cl2 3.179(4) no .
N8 Cl3 3.482(15) no .
N8 Cl4 3.484(12) no .
N8 C35 3.336(5) no 1_455
C8 C46 3.58(8) no 2_666
C12 C25 3.442(6) no 2_766
C12 C26 3.589(6) no 2_766
C14 C19 3.530(7) no 2_655
C18 C18 3.571(7) no 2_755
C19 C14 3.530(7) no 2_655
C19 C19 3.444(7) no 2_655
C24 O1 3.571(5) no .
C25 C12 3.442(6) no 2_766
C25 C48 3.44(6) no .
C26 C12 3.589(6) no 2_766
C29 C36 3.597(6) no 2_776
C35 Cl3 3.563(18) no 1_655
C35 N8 3.336(5) no 1_655
C36 C29 3.597(6) no 2_776
C42 C43 3.335(9) no 2_665
C43 C42 3.335(9) no 2_665
C43 C43 3.319(10) no 2_665
C45 Cl4 3.355(11) no .
C46 Cl3 3.09(8) no 2_676
C46 C8 3.58(8) no 2_666
C48 C25 3.44(6) no .
C49 Cl3 2.79(8) no .
Ru1 H1 3.5039 no .
Ru1 H2 3.4533 no .
Ru1 H3 3.3986 no .
Ru1 H8 3.1766 no .
Ru1 H10 3.1703 no .
Cl1 H5 2.6927 no .
Cl1 H8 2.8663 no .
Cl1 H10 2.9606 no .
Cl1 H48 3.0915 no .
N1 H6 3.0963 no .
N1 H19 3.3734 no .
N1 H24 2.8372 no .
N1 H25 2.9448 no .
N2 H6 3.1474 no .
N2 H7 3.1918 no .
N2 H8 2.8421 no .
N2 H14 3.4235 no .
N3 H4 3.3652 no .
N3 H5 3.5997 no .
N3 H9 3.0987 no .
N3 H35 3.0157 no .
N3 H36 2.9586 no .
N4 H4 3.1937 no .
N4 H5 3.2058 no .
N4 H9 3.1343 no .
N4 H10 2.8178 no .
N4 H11 3.1631 no .
N4 H13 3.5555 no .
N5 H4 3.2964 no .
N5 H12 3.0905 no .
N5 H40 2.9736 no .
N5 H41 2.7062 no .
N5 H45 3.5360 no .
N5 H52 3.1012 no .
N6 H4 3.1796 no .
N6 H12 3.1430 no .
N6 H13 3.0265 no .
N6 H14 3.0348 no .
N6 H41 3.5945 no .
N6 H52 3.5745 no .
N8 H1 3.5515 no .
N8 H2 3.3164 no .
N8 H3 3.2662 no .
N8 H48 2.5975 no .
N8 H52 2.5916 no .
C1 H17 3.1694 no .
C1 H19 2.5846 no .
C1 H24 2.6546 no .
C1 H25 3.1827 no .
C2 H1 3.0879 no .
C2 H7 2.8326 no .
C2 H8 3.0838 no .
C2 H17 3.0613 no .
C2 H19 2.7778 no .
C2 H24 3.5159 no .
C3 H1 3.0416 no .
C3 H14 2.8539 no .
C4 H6 3.0004 no .
C4 H10 2.5248 no .
C4 H11 2.8731 no .
C4 H13 3.1124 no .
C4 H14 2.4228 no .
C5 H29 2.6548 no .
C5 H30 3.1071 no .
C5 H35 3.1171 no .
C5 H36 2.6132 no .
C6 H2 3.0915 no .
C6 H10 3.1233 no .
C6 H11 2.8240 no .
C6 H29 2.6963 no .
C6 H36 3.2524 no .
C7 H2 3.0382 no .
C7 H13 2.9774 no .
C8 H7 2.8650 no .
C8 H8 2.5428 no .
C8 H9 3.0141 no .
C8 H13 2.4358 no .
C8 H14 3.1582 no .
C9 H40 3.2616 no .
C9 H41 2.6241 no .
C9 H45 2.6864 no .
C9 H46 3.0692 no .
C10 H3 3.0851 no .
C10 H13 2.8917 no .
C10 H14 2.8985 no .
C10 H41 3.4912 no .
C10 H45 2.8895 no .
C10 H46 2.9340 no .
C11 H3 3.0345 no .
C12 H7 2.5460 no .
C12 H8 3.3051 no .
C12 H10 3.3003 no .
C12 H11 2.5392 no .
C12 H12 2.9820 no .
C13 H1 2.6878 no .
C13 H6 2.9698 no .
C13 H15 3.2532 no .
C13 H16 3.2452 no .
C13 H17 2.9557 no .
C13 H18 3.2839 no .
C13 H19 2.6548 no .
C13 H23 3.2814 no .
C13 H24 2.6555 no .
C13 H25 2.9245 no .
C14 H6 3.3175 no .
C15 H16 3.2215 no .
C15 H17 2.9720 no .
C15 H18 2.5764 no .
C15 H19 3.2332 no .
C15 H20 2.9808 no .
C15 H21 3.2209 no .
C15 H22 2.5827 no .
C17 H15 3.2262 no .
C17 H20 2.9058 no .
C17 H21 2.6548 no .
C17 H22 3.2814 no .
C17 H23 2.5436 no .
C17 H24 3.1986 no .
C17 H25 2.9712 no .
C18 H1 3.0306 no .
C19 H6 3.0753 no .
C19 H15 2.6431 no .
C20 H15 2.6453 no .
C20 H16 2.6645 no .
C21 H1 2.8886 no .
C21 H16 2.6242 no .
C22 H2 2.7297 no .
C22 H9 2.9279 no .
C22 H26 3.2464 no .
C22 H27 3.2353 no .
C22 H28 3.3095 no .
C22 H29 2.7023 no .
C22 H30 2.8964 no .
C22 H34 3.2820 no .
C22 H35 2.8978 no .
C22 H36 2.6583 no .
C23 H9 3.4328 no .
C24 H27 3.2170 no .
C24 H28 2.5639 no .
C24 H29 3.2108 no .
C24 H30 3.0017 no .
C24 H31 3.0037 no .
C24 H32 3.2298 no .
C24 H33 2.5917 no .
C26 H26 3.2164 no .
C26 H31 2.9012 no .
C26 H32 2.6552 no .
C26 H33 3.2747 no .
C26 H34 2.5931 no .
C26 H35 3.0278 no .
C26 H36 3.2282 no .
C27 H2 3.2226 no .
C28 H9 3.3963 no .
C28 H26 2.6452 no .
C29 H26 2.6537 no .
C29 H27 2.6561 no .
C30 H2 3.1810 no .
C30 H27 2.6741 no .
C30 H45 3.4343 no .
C31 H3 2.6920 no .
C31 H12 2.9459 no .
C31 H37 3.2457 no .
C31 H38 3.2381 no .
C31 H39 3.2807 no .
C31 H40 2.9839 no .
C31 H41 2.6360 no .
C31 H45 2.7031 no .
C31 H46 2.8798 no .
C31 H47 3.3016 no .
C32 H3 2.9777 no .
C33 H38 3.1974 no .
C33 H39 2.5604 no .
C33 H40 2.9370 no .
C33 H41 3.2098 no .
C33 H42 2.5766 no .
C33 H43 3.1592 no .
C33 H44 3.0686 no .
C35 H37 3.2006 no .
C35 H42 3.2884 no .
C35 H43 2.7037 no .
C35 H44 2.7832 no .
C35 H45 3.1920 no .
C35 H46 3.0258 no .
C35 H47 2.5469 no .
C36 H12 3.3036 no .
C37 H3 2.8190 no .
C37 H37 2.5963 no .
C37 H52 3.2655 no .
C38 H37 2.6595 no .
C38 H38 2.6426 no .
C39 H12 3.0268 no .
C39 H38 2.6262 no .
C40 H1 2.6956 no .
C40 H49 3.2312 no .
C40 H51 3.2417 no .
C41 H1 2.7648 no .
C41 H4 3.0616 no .
C41 H5 2.5003 no .
C41 H50 3.2271 no .
C41 H52 3.2532 no .
C42 H1 2.7418 no .
C42 H51 3.2066 no .
C43 H1 2.6793 no .
C43 H25 3.3796 no .
C43 H48 3.2328 no .
C43 H52 3.2512 no .
C44 H1 2.6451 no .
C44 H25 2.9622 no .
C44 H49 3.2050 no .
C45 H1 2.6570 no .
C45 H3 3.1903 no .
C45 H4 2.4731 no .
C45 H5 3.1587 no .
C45 H40 3.2519 no .
C45 H48 3.2476 no .
C45 H50 3.2424 no .
H1 H24 2.8462 no .
H1 H25 2.4543 no .
H1 H48 3.3851 no .
H1 H49 3.3316 no .
H1 H50 3.2473 no .
H1 H51 3.1997 no .
H1 H52 3.2301 no .
H2 H4 2.9088 no .
H2 H5 3.3243 no .
H2 H35 2.7374 no .
H2 H36 3.1672 no .
H3 H4 2.8087 no .
H3 H40 2.4567 no .
H3 H41 2.6952 no .
H3 H52 2.4252 no .
H4 H48 3.3021 no .
H4 H52 2.3611 no .
H5 H48 2.3318 no .
H5 H52 3.4222 no .
H6 H7 2.9028 no .
H6 H8 3.3821 no .
H6 H17 2.6889 no .
H6 H19 2.8804 no .
H7 H10 2.9765 no .
H7 H11 2.9334 no .
H7 H13 3.0326 no .
H7 H14 2.2015 no .
H8 H10 2.2048 no .
H8 H11 3.0156 no .
H8 H14 3.3493 no .
H9 H10 3.4266 no .
H9 H11 2.8910 no .
H9 H29 2.6301 no .
H10 H13 3.3413 no .
H11 H13 2.1685 no .
H11 H14 3.1023 no .
H12 H13 3.0667 no .
H12 H14 3.0527 no .
H12 H45 2.9482 no .
H12 H46 2.5252 no .
H15 H17 3.0513 no .
H15 H18 2.3876 no .
H15 H19 3.4635 no .
H15 H20 3.0833 no .
H15 H21 3.4486 no .
H15 H22 2.3884 no .
H16 H20 2.9486 no .
H16 H21 2.5021 no .
H16 H22 3.5335 no .
H16 H23 2.3548 no .
H16 H24 3.4336 no .
H16 H25 3.0560 no .
H24 H41 3.3878 no .
H25 H41 3.2625 no .
H25 H50 3.4567 no .
H25 H51 2.7512 no .
H26 H28 2.3644 no .
H26 H29 3.4314 no .
H26 H30 3.1144 no .
H26 H31 3.0954 no .
H26 H32 3.4543 no .
H26 H33 2.3950 no .
H27 H31 2.9361 no .
H27 H32 2.5018 no .
H27 H33 3.5260 no .
H27 H34 2.4038 no .
H27 H35 3.1426 no .
H27 H36 3.4581 no .
H34 H45 3.2633 no .
H35 H45 3.5212 no .
H36 H45 2.9781 no .
H37 H39 2.3577 no .
H37 H40 2.9810 no .
H37 H41 3.4299 no .
H37 H42 2.3734 no .
H37 H43 3.3640 no .
H37 H44 3.2389 no .
H38 H42 3.5516 no .
H38 H43 2.6038 no .
H38 H44 2.7584 no .
H38 H45 3.3904 no .
H38 H46 3.1320 no .
H38 H47 2.3250 no .
H40 H51 3.2448 no .
H40 H52 2.4887 no .
H41 H52 3.2199 no .
H48 H49 2.3146 no .
H49 H50 2.2889 no .
H50 H51 2.3067 no .
H51 H52 2.3372 no .
Cl1 H12 2.8118 no 1_455
Cl1 H22 3.2761 no 2_655
Cl1 H26 3.5061 no 2_666
Cl1 H28 2.8312 no 2_666
Cl1 H46 3.1322 no 1_455
Cl2 H2 2.5478 no .
Cl2 H3 2.5240 no .
Cl2 H4 2.3734 no .
Cl2 H7 3.1428 no 1_565
Cl2 H32 2.9140 no 2_776
Cl2 H35 2.9765 no .
Cl2 H38 3.3224 no 1_455
Cl2 H43 2.9371 no 1_455
Cl2 H52 3.3176 no .
Cl3 H2 2.2385 no .
Cl3 H3 3.2923 no .
Cl3 H4 2.7051 no .
Cl3 H7 3.0127 no 1_565
Cl3 H8 3.5729 no 1_565
Cl3 H32 3.0819 no 2_776
Cl3 H35 2.8072 no .
Cl3 H38 2.8285 no 1_455
Cl3 H43 2.8886 no 1_455
Cl4 H3 2.2890 no .
Cl4 H4 2.7142 no .
Cl4 H6 3.0004 no 1_565
Cl4 H7 2.9344 no 1_565
Cl4 H32 2.9757 no 2_776
Cl4 H40 3.1069 no .
Cl4 H43 2.7540 no 1_455
Cl4 H52 2.5597 no .
N3 H46 3.5928 no 1_455
N3 H47 3.5665 no 1_455
N4 H28 3.5441 no 2_666
N8 H38 3.4339 no 1_455
C2 H16 3.1488 no 2_755
C2 H20 3.3464 no 2_755
C2 H42 3.3695 no 1_445
C2 H43 3.2948 no 1_445
C3 H20 3.4075 no 2_755
C3 H43 3.4126 no 1_445
C3 H44 3.4869 no 1_445
C4 H43 3.2069 no 1_445
C4 H44 3.2165 no 1_445
C6 H30 3.5013 no 2_666
C6 H36 3.1317 no 2_766
C7 H28 3.2492 no 2_666
C7 H30 3.5116 no 2_666
C8 H28 3.3167 no 2_666
C8 H34 3.5748 no 2_766
C10 H20 3.3602 no 2_755
C11 H20 3.2119 no 2_755
C12 H20 3.2110 no 2_755
C13 H18 3.4008 no 2_655
C13 H23 3.4553 no 2_755
C14 H18 2.9916 no 2_655
C14 H19 3.2437 no 2_655
C14 H23 3.1826 no 2_755
C14 H24 3.4771 no 2_755
C15 H18 3.4463 no 2_655
C15 H19 3.0999 no 2_655
C15 H23 3.4107 no 2_755
C15 H24 3.1136 no 2_755
C15 H49 3.5539 no 2_655
C16 H24 3.0460 no 2_755
C16 H37 3.2861 no 2_765
C17 H6 3.2973 no 2_755
C17 H24 3.3318 no 2_755
C17 H37 3.1480 no 2_765
C19 H18 3.0527 no 2_655
C19 H19 3.2965 no 2_655
C19 H42 2.9845 no 1_445
C19 H49 2.8965 no 2_655
C20 H14 3.1046 no 2_755
C20 H33 3.2461 no 1_544
C20 H37 3.5836 no 2_765
C20 H44 3.4054 no 2_765
C22 H13 3.2188 no 2_766
C23 H13 3.2424 no 2_766
C24 H13 3.0479 no 2_766
C24 H14 3.4457 no 2_766
C25 H13 2.8629 no 2_766
C25 H14 3.1259 no 2_766
C25 H34 3.5654 no 2_776
C26 H11 2.9531 no 2_766
C26 H13 2.8389 no 2_766
C26 H14 3.5730 no 2_766
C26 H27 3.2553 no 2_776
C26 H34 3.2310 no 2_776
C26 H35 3.3688 no 2_776
C27 H11 3.0514 no 2_766
C27 H13 3.0352 no 2_766
C27 H27 3.4191 no 2_776
C28 H10 3.2686 no 2_666
C28 H29 3.3519 no 2_666
C28 H46 3.2687 no 2_766
C29 H14 3.2807 no 2_766
C29 H21 3.2967 no 1_566
C29 H34 3.4286 no 2_776
C29 H35 3.1570 no 2_776
C30 H9 3.1089 no 2_766
C30 H11 3.1436 no 2_766
C30 H27 3.0415 no 2_776
C30 H31 3.2040 no 2_776
C30 H32 3.5720 no 2_776
C31 H5 3.3100 no 1_655
C31 H31 3.4878 no 2_776
C31 H48 3.4769 no 1_655
C32 H48 3.3658 no 1_655
C33 H21 3.1641 no 2_765
C33 H50 3.4217 no 2_765
C34 H4 3.4446 no 1_655
C34 H5 3.2887 no 1_655
C34 H21 3.3457 no 2_765
C34 H33 3.2666 no 2_776
C35 H4 3.1494 no 1_655
C35 H5 2.7764 no 1_655
C35 H31 3.1873 no 2_776
C35 H33 3.1217 no 2_776
C36 H5 2.7888 no 1_655
C36 H31 2.9487 no 2_776
C36 H33 3.4084 no 2_776
C37 H16 3.5627 no 2_765
C37 H50 3.5045 no 2_765
C38 H6 3.4762 no 1_665
C38 H8 2.9913 no 1_665
C38 H17 3.5990 no 1_665
C38 H19 3.3047 no 1_665
C38 H21 3.5431 no 2_765
C38 H22 3.3994 no 2_765
C39 H5 3.2996 no 1_655
C39 H29 3.3168 no 2_766
C39 H31 3.1334 no 2_776
C41 H15 3.5534 no 2_655
C41 H50 3.5790 no 2_665
C42 H15 3.4738 no 2_655
C42 H17 3.4913 no 2_655
C42 H18 2.9822 no 2_655
C42 H50 3.0019 no 2_665
C43 H18 3.5198 no 2_655
C43 H39 3.2597 no 2_765
C43 H49 3.2171 no 2_665
C43 H50 3.1927 no 2_665
C44 H39 3.3113 no 2_765
C44 H49 3.4625 no 2_665
C46 H10 3.0528 no 2_666
C46 H11 3.2106 no 2_666
C46 H27 3.4312 no 1_455
C46 H34 3.4279 no 1_455
C46 H38 3.4033 no 2_776
C47 H26 3.5458 no .
C47 H30 3.5210 no 2_676
C47 H38 3.0662 no 2_776
C47 H47 2.9410 no 2_776
C48 H10 3.4208 no 1_565
C48 H11 3.5302 no 1_565
C48 H30 3.3848 no 2_676
C48 H31 3.4170 no .
C48 H34 3.0381 no 2_776
C48 H47 3.4751 no 2_776
C49 H2 3.3913 no .
C49 H8 3.4945 no 1_565
C49 H10 3.1154 no 1_565
C49 H11 3.3580 no 1_565
C49 H27 3.5673 no 2_776
C49 H38 3.0288 no 1_455
H2 Cl2 2.5478 no .
H2 Cl3 2.2385 no .
H2 C49 3.3913 no .
H2 H38 3.2045 no 1_455
H2 H46 3.5515 no 1_455
H2 H47 3.2526 no 1_455
H3 Cl2 2.5240 no .
H3 Cl3 3.2923 no .
H3 Cl4 2.2890 no .
H4 Cl2 2.3734 no .
H4 Cl3 2.7051 no .
H4 Cl4 2.7142 no .
H4 C34 3.4446 no 1_455
H4 C35 3.1494 no 1_455
H4 H38 3.0705 no 1_455
H4 H43 3.1651 no 1_455
H5 C31 3.3100 no 1_455
H5 C34 3.2887 no 1_455
H5 C35 2.7764 no 1_455
H5 C36 2.7888 no 1_455
H5 C39 3.2996 no 1_455
H5 H38 3.0040 no 1_455
H5 H46 2.9206 no 1_455
H6 Cl4 3.0004 no 1_545
H6 C17 3.2973 no 2_755
H6 C38 3.4762 no 1_445
H6 H16 2.6279 no 2_755
H6 H20 3.5062 no 2_755
H6 H23 3.4549 no 2_755
H6 H42 3.2156 no 1_445
H6 H43 2.9462 no 1_445
H7 Cl2 3.1428 no 1_545
H7 Cl3 3.0127 no 1_545
H7 Cl4 2.9344 no 1_545
H7 H32 2.8944 no 2_766
H7 H43 3.1048 no 1_445
H7 H44 3.5271 no 1_445
H8 Cl3 3.5729 no 1_545
H8 C38 2.9913 no 1_445
H8 C49 3.4945 no 1_545
H8 H42 3.4463 no 1_445
H8 H43 2.7463 no 1_445
H8 H44 2.4239 no 1_445
H9 C30 3.1089 no 2_766
H9 H30 3.4928 no 2_666
H9 H34 3.1110 no 2_766
H9 H36 2.3525 no 2_766
H9 H45 3.0135 no 2_766
H10 C28 3.2686 no 2_666
H10 C46 3.0528 no 2_666
H10 C48 3.4208 no 1_545
H10 C49 3.1154 no 1_545
H10 H26 3.5415 no 2_666
H10 H28 2.5837 no 2_666
H10 H30 3.1008 no 2_666
H11 C26 2.9531 no 2_766
H11 C27 3.0514 no 2_766
H11 C30 3.1436 no 2_766
H11 C46 3.2106 no 2_666
H11 C48 3.5302 no 1_545
H11 C49 3.3580 no 1_545
H11 H27 2.8211 no 2_766
H11 H34 2.7107 no 2_766
H11 H36 3.2056 no 2_766
H12 Cl1 2.8118 no 1_655
H12 H20 3.3138 no 2_755
H12 H22 3.2710 no 2_755
H12 H26 3.4872 no 2_766
H12 H28 3.2153 no 2_766
H12 H29 3.5993 no 2_766
H13 C22 3.2188 no 2_766
H13 C23 3.2424 no 2_766
H13 C24 3.0479 no 2_766
H13 C25 2.8629 no 2_766
H13 C26 2.8389 no 2_766
H13 C27 3.0352 no 2_766
H13 H26 3.5769 no 2_766
H13 H27 3.2576 no 2_766
H13 H32 3.5827 no 2_766
H14 C20 3.1046 no 2_755
H14 C24 3.4457 no 2_766
H14 C25 3.1259 no 2_766
H14 C26 3.5730 no 2_766
H14 C29 3.2807 no 2_766
H14 H20 2.4422 no 2_755
H14 H21 3.0419 no 2_755
H14 H22 3.4091 no 2_755
H14 H32 3.0325 no 2_766
H14 H33 3.1591 no 2_766
H15 C41 3.5534 no 2_655
H15 C42 3.4738 no 2_655
H15 H19 2.9553 no 2_655
H15 H24 3.4595 no 2_755
H15 H48 3.1339 no 2_655
H15 H49 2.9125 no 2_655
H16 C2 3.1488 no 2_755
H16 C37 3.5627 no 2_765
H16 H6 2.6279 no 2_755
H16 H37 3.1266 no 2_765
H16 H39 3.4540 no 2_765
H16 H40 3.0140 no 2_765
H17 C38 3.5990 no 1_445
H17 C42 3.4913 no 2_655
H17 H23 3.1115 no 2_755
H17 H42 2.8025 no 1_445
H17 H43 3.5695 no 1_445
H17 H49 2.6382 no 2_655
H18 C13 3.4008 no 2_655
H18 C14 2.9916 no 2_655
H18 C15 3.4463 no 2_655
H18 C19 3.0527 no 2_655
H18 C42 2.9822 no 2_655
H18 C43 3.5198 no 2_655
H18 H18 2.9364 no 2_655
H18 H19 2.7772 no 2_655
H18 H42 3.3311 no 1_445
H18 H49 2.3631 no 2_655
H18 H50 3.4028 no 2_655
H19 C14 3.2437 no 2_655
H19 C15 3.0999 no 2_655
H19 C19 3.2965 no 2_655
H19 C38 3.3047 no 1_445
H19 H15 2.9553 no 2_655
H19 H18 2.7772 no 2_655
H19 H19 3.4234 no 2_655
H19 H42 2.4129 no 1_445
H19 H43 3.5578 no 1_445
H20 C2 3.3464 no 2_755
H20 C3 3.4075 no 2_755
H20 C10 3.3602 no 2_755
H20 C11 3.2119 no 2_755
H20 C12 3.2110 no 2_755
H20 H6 3.5062 no 2_755
H20 H12 3.3138 no 2_755
H20 H14 2.4422 no 2_755
H20 H24 3.1626 no 2_755
H20 H33 3.5241 no 1_544
H21 C29 3.2967 no 1_544
H21 C33 3.1641 no 2_765
H21 C34 3.3457 no 2_765
H21 C38 3.5431 no 2_765
H21 H14 3.0419 no 2_755
H21 H32 3.3300 no 1_544
H21 H33 2.4788 no 1_544
H21 H37 3.0881 no 2_765
H21 H42 3.5063 no 2_765
H21 H44 3.2011 no 2_765
H22 Cl1 3.2761 no 2_655
H22 C38 3.3994 no 2_765
H22 H12 3.2710 no 2_755
H22 H14 3.4091 no 2_755
H22 H33 3.3273 no 1_544
H22 H42 3.2520 no 2_765
H22 H44 2.8241 no 2_765
H23 C13 3.4553 no 2_755
H23 C14 3.1826 no 2_755
H23 C15 3.4107 no 2_755
H23 H6 3.4549 no 2_755
H23 H17 3.1115 no 2_755
H23 H40 3.5966 no 2_765
H23 H51 3.2367 no 2_765
H24 C14 3.4771 no 2_755
H24 C15 3.1136 no 2_755
H24 C16 3.0460 no 2_755
H24 C17 3.3318 no 2_755
H24 H15 3.4595 no 2_755
H24 H20 3.1626 no 2_755
H25 H39 3.2491 no 2_765
H26 Cl1 3.5061 no 2_666
H26 C47 3.5458 no .
H26 H10 3.5415 no 2_666
H26 H12 3.4872 no 2_766
H26 H13 3.5769 no 2_766
H26 H44 3.5117 no 2_776
H27 C26 3.2553 no 2_776
H27 C27 3.4191 no 2_776
H27 C30 3.0415 no 2_776
H27 C46 3.4312 no 1_655
H27 C49 3.5673 no 2_776
H27 H11 2.8211 no 2_766
H27 H13 3.2576 no 2_766
H27 H27 2.8042 no 2_776
H27 H34 2.7905 no 2_776
H27 H35 2.6537 no 2_776
H28 Cl1 2.8312 no 2_666
H28 N4 3.5441 no 2_666
H28 C7 3.2492 no 2_666
H28 C8 3.3167 no 2_666
H28 H10 2.5837 no 2_666
H28 H12 3.2153 no 2_766
H28 H46 2.9261 no 2_766
H29 C28 3.3519 no 2_666
H29 C39 3.3168 no 2_766
H29 H12 3.5993 no 2_766
H29 H29 2.9325 no 2_666
H29 H30 2.9256 no 2_666
H29 H45 3.2301 no 2_766
H29 H46 2.7421 no 2_766
H29 H47 3.4814 no 2_766
H30 C6 3.5013 no 2_666
H30 C7 3.5116 no 2_666
H30 C47 3.5210 no 2_676
H30 C48 3.3848 no 2_676
H30 H9 3.4928 no 2_666
H30 H10 3.1008 no 2_666
H30 H29 2.9256 no 2_666
H30 H47 3.0271 no 1_455
H31 C30 3.2040 no 2_776
H31 C31 3.4878 no 2_776
H31 C35 3.1873 no 2_776
H31 C36 2.9487 no 2_776
H31 C39 3.1334 no 2_776
H31 C48 3.4170 no .
H31 H34 2.8329 no 2_776
H31 H35 2.7791 no 2_776
H31 H36 3.5620 no 2_776
H31 H38 3.3519 no 2_776
H31 H45 2.8853 no 2_776
H31 H47 3.0585 no 2_776
H32 Cl2 2.9140 no 2_776
H32 Cl3 3.0819 no 2_776
H32 Cl4 2.9757 no 2_776
H32 C30 3.5720 no 2_776
H32 H7 2.8944 no 2_766
H32 H13 3.5827 no 2_766
H32 H14 3.0325 no 2_766
H32 H21 3.3300 no 1_566
H32 H34 3.5011 no 2_776
H32 H35 2.8030 no 2_776
H33 C20 3.2461 no 1_566
H33 C34 3.2666 no 2_776
H33 C35 3.1217 no 2_776
H33 C36 3.4084 no 2_776
H33 H14 3.1591 no 2_766
H33 H20 3.5241 no 1_566
H33 H21 2.4788 no 1_566
H33 H22 3.3273 no 1_566
H33 H38 3.3792 no 2_776
H33 H44 3.4156 no 2_776
H34 C8 3.5748 no 2_766
H34 C25 3.5654 no 2_776
H34 C26 3.2310 no 2_776
H34 C29 3.4286 no 2_776
H34 C46 3.4279 no 1_655
H34 C48 3.0381 no 2_776
H34 H9 3.1110 no 2_766
H34 H11 2.7107 no 2_766
H34 H27 2.7905 no 2_776
H34 H31 2.8329 no 2_776
H34 H32 3.5011 no 2_776
H35 Cl2 2.9765 no .
H35 Cl3 2.8072 no .
H35 C26 3.3688 no 2_776
H35 C29 3.1570 no 2_776
H35 H27 2.6537 no 2_776
H35 H31 2.7791 no 2_776
H35 H32 2.8030 no 2_776
H36 C6 3.1317 no 2_766
H36 H9 2.3525 no 2_766
H36 H11 3.2056 no 2_766
H36 H31 3.5620 no 2_776
H37 C16 3.2861 no 2_765
H37 C17 3.1480 no 2_765
H37 C20 3.5836 no 2_765
H37 H16 3.1266 no 2_765
H37 H21 3.0881 no 2_765
H37 H50 2.7745 no 2_765
H38 Cl2 3.3224 no 1_655
H38 Cl3 2.8285 no 1_655
H38 N8 3.4339 no 1_655
H38 C46 3.4033 no 2_776
H38 C47 3.0662 no 2_776
H38 C49 3.0288 no 1_655
H38 H2 3.2045 no 1_655
H38 H4 3.0705 no 1_655
H38 H5 3.0040 no 1_655
H38 H31 3.3519 no 2_776
H38 H33 3.3792 no 2_776
H39 C43 3.2597 no 2_765
H39 C44 3.3113 no 2_765
H39 H16 3.4540 no 2_765
H39 H25 3.2491 no 2_765
H39 H50 2.6163 no 2_765
H39 H51 2.7400 no 2_765
H40 Cl4 3.1069 no .
H40 H16 3.0140 no 2_765
H40 H23 3.5966 no 2_765
H41 H48 3.5198 no 1_655
H42 C2 3.3695 no 1_665
H42 C19 2.9845 no 1_665
H42 H6 3.2156 no 1_665
H42 H8 3.4463 no 1_665
H42 H17 2.8025 no 1_665
H42 H18 3.3311 no 1_665
H42 H19 2.4129 no 1_665
H42 H21 3.5063 no 2_765
H42 H22 3.2520 no 2_765
H43 Cl2 2.9371 no 1_655
H43 Cl3 2.8886 no 1_655
H43 Cl4 2.7540 no 1_655
H43 C2 3.2948 no 1_665
H43 C3 3.4126 no 1_665
H43 C4 3.2069 no 1_665
H43 H4 3.1651 no 1_655
H43 H6 2.9462 no 1_665
H43 H7 3.1048 no 1_665
H43 H8 2.7463 no 1_665
H43 H17 3.5695 no 1_665
H43 H19 3.5578 no 1_665
H44 C3 3.4869 no 1_665
H44 C4 3.2165 no 1_665
H44 C20 3.4054 no 2_765
H44 H7 3.5271 no 1_665
H44 H8 2.4239 no 1_665
H44 H21 3.2011 no 2_765
H44 H22 2.8241 no 2_765
H44 H26 3.5117 no 2_776
H44 H33 3.4156 no 2_776
H45 H9 3.0135 no 2_766
H45 H29 3.2301 no 2_766
H45 H31 2.8853 no 2_776
H46 Cl1 3.1322 no 1_655
H46 N3 3.5928 no 1_655
H46 C28 3.2687 no 2_766
H46 H2 3.5515 no 1_655
H46 H5 2.9206 no 1_655
H46 H28 2.9261 no 2_766
H46 H29 2.7421 no 2_766
H47 N3 3.5665 no 1_655
H47 C47 2.9410 no 2_776
H47 C48 3.4751 no 2_776
H47 H2 3.2526 no 1_655
H47 H29 3.4814 no 2_766
H47 H30 3.0271 no 1_655
H47 H31 3.0585 no 2_776
H48 C31 3.4769 no 1_455
H48 C32 3.3658 no 1_455
H48 H15 3.1339 no 2_655
H48 H41 3.5198 no 1_455
H49 C15 3.5539 no 2_655
H49 C19 2.8965 no 2_655
H49 C43 3.2171 no 2_665
H49 C44 3.4625 no 2_665
H49 H15 2.9125 no 2_655
H49 H17 2.6382 no 2_655
H49 H18 2.3631 no 2_655
H49 H50 3.0154 no 2_665
H49 H51 3.4489 no 2_665
H50 C33 3.4217 no 2_765
H50 C37 3.5045 no 2_765
H50 C41 3.5790 no 2_665
H50 C42 3.0019 no 2_665
H50 C43 3.1927 no 2_665
H50 H18 3.4028 no 2_655
H50 H37 2.7745 no 2_765
H50 H39 2.6163 no 2_765
H50 H49 3.0154 no 2_665
H50 H50 3.3320 no 2_665
H51 H23 3.2367 no 2_765
H51 H39 2.7400 no 2_765
H51 H49 3.4489 no 2_665
H52 Cl2 3.3176 no .
H52 Cl4 2.5597 no .

loop_
_geom_hbond_atom_site_label_D
_geom_hbond_atom_site_label_H
_geom_hbond_atom_site_label_A
_geom_hbond_distance_DA
_geom_hbond_distance_DH
_geom_hbond_distance_HA
_geom_hbond_angle_DHA
_geom_hbond_publ_flag
N3 H2 Cl3 3.112(19) 0.930 2.238 156.2 no
N5 H3 Cl2 3.200(4) 0.930 2.524 129.7 no
N5 H3 Cl4 3.182(12) 0.930 2.289 160.8 no
N8 H4 Cl2 3.179(4) 0.821 2.373 167.1 no

loop_
_geom_torsion_atom_site_label_1
_geom_torsion_atom_site_label_2
_geom_torsion_atom_site_label_3
_geom_torsion_atom_site_label_4
_geom_torsion
_geom_torsion_publ_flag
_geom_torsion_site_symmetry_1
_geom_torsion_site_symmetry_3
_geom_torsion_site_symmetry_4
Cl1 Ru1 N2 N1 105.8(3) no . . .
Cl1 Ru1 N2 C3 -79.24(18) no . . .
Cl1 Ru1 N4 N3 -111.6(3) no . . .
Cl1 Ru1 N4 C7 80.45(19) no . . .
Cl1 Ru1 N7 C4 56.24(16) no . . .
Cl1 Ru1 N7 C8 -62.83(14) no . . .
Cl1 Ru1 N7 C12 177.03(14) no . . .
Cl1 Ru1 N8 C40 -93.86(18) no . . .
N2 Ru1 N6 N5 103.9(3) no . . .
N2 Ru1 N6 C11 -73.5(2) no . . .
N6 Ru1 N2 N1 -80.3(3) no . . .
N6 Ru1 N2 C3 94.7(2) no . . .
N2 Ru1 N7 C4 -31.24(16) no . . .
N2 Ru1 N7 C8 -150.31(18) no . . .
N2 Ru1 N7 C12 89.55(17) no . . .
N7 Ru1 N2 N1 -160.5(4) no . . .
N7 Ru1 N2 C3 14.43(19) no . . .
N2 Ru1 N8 C40 -6.9(3) no . . .
N8 Ru1 N2 N1 21.3(4) no . . .
N8 Ru1 N2 C3 -163.78(18) no . . .
N4 Ru1 N6 N5 -96.0(3) no . . .
N4 Ru1 N6 C11 86.6(2) no . . .
N6 Ru1 N4 N3 74.3(3) no . . .
N6 Ru1 N4 C7 -93.7(2) no . . .
N4 Ru1 N7 C4 147.45(19) no . . .
N4 Ru1 N7 C8 28.38(15) no . . .
N4 Ru1 N7 C12 -91.76(17) no . . .
N7 Ru1 N4 N3 155.4(3) no . . .
N7 Ru1 N4 C7 -12.57(19) no . . .
N4 Ru1 N8 C40 175.06(19) no . . .
N8 Ru1 N4 N3 -26.3(3) no . . .
N8 Ru1 N4 C7 165.71(19) no . . .
N6 Ru1 N7 C4 -124.47(18) no . . .
N6 Ru1 N7 C8 116.45(16) no . . .
N6 Ru1 N7 C12 -3.69(15) no . . .
N7 Ru1 N6 N5 -177.1(3) no . . .
N7 Ru1 N6 C11 5.46(18) no . . .
N6 Ru1 N8 C40 87.0(2) no . . .
N8 Ru1 N6 N5 1.2(3) no . . .
N8 Ru1 N6 C11 -176.28(18) no . . .
C47 O1 C48 C46 -171(4) no . . 2_676
C47 O1 C48 C47 -180(2164725) no . . 2_676
C47 O1 C48 C49 -170(3) no . . .
C48 O1 C47 C46 -172(3) no . . .
C48 O1 C47 C48 180(3591410) no . . 2_676
C48 O1 C47 C49 -165(4) no . . 2_676
C47 O1 C48 C46 -9(4) no . 2_676 .
C47 O1 C48 C47 0(3) no . 2_676 .
C47 O1 C48 C49 -10(3) no . 2_676 2_676
C48 O1 C47 C46 8(3) no 2_676 . .
C48 O1 C47 C48 0(3) no 2_676 . 2_676
C48 O1 C47 C49 15(4) no 2_676 . 2_676
C47 O1 C48 C46 9(4) no 2_676 . 2_676
C47 O1 C48 C47 0(3) no 2_676 . 2_676
C47 O1 C48 C49 10(3) no 2_676 . .
C48 O1 C47 C46 -8(3) no . 2_676 2_676
C48 O1 C47 C48 0(3) no . 2_676 .
C48 O1 C47 C49 -15(4) no . 2_676 .
C47 O1 C48 C46 171(4) no 2_676 2_676 .
C47 O1 C48 C47 -180(1400399) no 2_676 2_676 .
C47 O1 C48 C49 170(3) no 2_676 2_676 2_676
C48 O1 C47 C46 172(3) no 2_676 2_676 2_676
C48 O1 C47 C48 -180(3591410) no 2_676 2_676 .
C48 O1 C47 C49 165(4) no 2_676 2_676 .
N2 N1 C1 C2 -0.6(4) no . . .
N2 N1 C1 C13 176.5(3) no . . .
C1 N1 N2 Ru1 176.3(3) no . . .
C1 N1 N2 C3 1.1(4) no . . .
Ru1 N2 C3 C2 -177.83(18) no . . .
Ru1 N2 C3 C4 6.5(4) no . . .
N1 N2 C3 C2 -1.2(4) no . . .
N1 N2 C3 C4 -176.8(3) no . . .
N4 N3 C5 C6 -0.1(4) no . . .
N4 N3 C5 C22 178.8(3) no . . .
C5 N3 N4 Ru1 -168.6(3) no . . .
C5 N3 N4 C7 0.1(4) no . . .
Ru1 N4 C7 C6 171.61(19) no . . .
Ru1 N4 C7 C8 -7.6(4) no . . .
N3 N4 C7 C6 -0.1(4) no . . .
N3 N4 C7 C8 -179.2(3) no . . .
N6 N5 C9 C10 0.6(4) no . . .
N6 N5 C9 C31 179.8(3) no . . .
C9 N5 N6 Ru1 -177.6(3) no . . .
C9 N5 N6 C11 0.0(4) no . . .
Ru1 N6 C11 C10 177.47(17) no . . .
Ru1 N6 C11 C12 -6.0(4) no . . .
N5 N6 C11 C10 -0.7(4) no . . .
N5 N6 C11 C12 175.8(3) no . . .
Ru1 N7 C4 C3 42.0(3) no . . .
Ru1 N7 C8 C7 -39.2(3) no . . .
Ru1 N7 C12 C11 1.9(3) no . . .
C4 N7 C8 C7 -155.1(3) no . . .
C8 N7 C4 C3 157.0(3) no . . .
C4 N7 C12 C11 120.8(3) no . . .
C12 N7 C4 C3 -79.8(4) no . . .
C8 N7 C12 C11 -115.4(3) no . . .
C12 N7 C8 C7 81.8(4) no . . .
Ru1 N8 C40 C41 85.6(4) no . . .
Ru1 N8 C40 C45 -90.3(4) no . . .
N1 C1 C2 C3 -0.1(4) no . . .
N1 C1 C13 C14 -123.1(4) no . . .
N1 C1 C13 C18 58.8(5) no . . .
C2 C1 C13 C14 53.1(6) no . . .
C2 C1 C13 C18 -125.0(5) no . . .
C13 C1 C2 C3 -176.8(4) no . . .
C1 C2 C3 N2 0.8(4) no . . .
C1 C2 C3 C4 175.4(4) no . . .
N2 C3 C4 N7 -33.0(4) no . . .
C2 C3 C4 N7 152.6(4) no . . .
N3 C5 C6 C7 0.1(4) no . . .
N3 C5 C22 C23 112.2(4) no . . .
N3 C5 C22 C27 -70.2(5) no . . .
C6 C5 C22 C23 -69.2(6) no . . .
C6 C5 C22 C27 108.3(5) no . . .
C22 C5 C6 C7 -178.7(4) no . . .
C5 C6 C7 N4 -0.0(5) no . . .
C5 C6 C7 C8 179.0(4) no . . .
N4 C7 C8 N7 32.5(5) no . . .
C6 C7 C8 N7 -146.5(4) no . . .
N5 C9 C10 C11 -1.0(4) no . . .
N5 C9 C31 C32 -52.1(5) no . . .
N5 C9 C31 C36 127.1(4) no . . .
C10 C9 C31 C32 126.8(4) no . . .
C10 C9 C31 C36 -54.0(6) no . . .
C31 C9 C10 C11 180.0(4) no . . .
C9 C10 C11 N6 1.1(4) no . . .
C9 C10 C11 C12 -174.8(3) no . . .
N6 C11 C12 N7 2.5(4) no . . .
C10 C11 C12 N7 178.1(4) no . . .
C1 C13 C14 C15 -179.4(4) no . . .
C1 C13 C14 C19 2.4(6) no . . .
C1 C13 C18 C17 179.8(4) no . . .
C1 C13 C18 C21 0.1(6) no . . .
C14 C13 C18 C17 1.8(7) no . . .
C14 C13 C18 C21 -177.9(4) no . . .
C18 C13 C14 C15 -1.4(6) no . . .
C18 C13 C14 C19 -179.5(4) no . . .
C13 C14 C15 C16 0.5(7) no . . .
C19 C14 C15 C16 178.7(4) no . . .
C14 C15 C16 C17 -0.0(8) no . . .
C14 C15 C16 C20 178.4(4) no . . .
C15 C16 C17 C18 0.4(8) no . . .
C20 C16 C17 C18 -178.0(5) no . . .
C16 C17 C18 C13 -1.3(7) no . . .
C16 C17 C18 C21 178.4(4) no . . .
C5 C22 C23 C24 177.2(3) no . . .
C5 C22 C23 C28 -3.2(6) no . . .
C5 C22 C27 C26 -177.7(3) no . . .
C5 C22 C27 C30 3.1(6) no . . .
C23 C22 C27 C26 -0.2(6) no . . .
C23 C22 C27 C30 -179.3(4) no . . .
C27 C22 C23 C24 -0.4(6) no . . .
C27 C22 C23 C28 179.2(4) no . . .
C22 C23 C24 C25 0.7(6) no . . .
C28 C23 C24 C25 -178.9(4) no . . .
C23 C24 C25 C26 -0.6(6) no . . .
C23 C24 C25 C29 179.2(4) no . . .
C24 C25 C26 C27 0.0(6) no . . .
C29 C25 C26 C27 -179.8(4) no . . .
C25 C26 C27 C22 0.3(6) no . . .
C25 C26 C27 C30 179.5(4) no . . .
C9 C31 C32 C33 178.5(3) no . . .
C9 C31 C32 C37 -3.7(6) no . . .
C9 C31 C36 C35 -178.0(3) no . . .
C9 C31 C36 C39 1.5(5) no . . .
C32 C31 C36 C35 1.3(6) no . . .
C32 C31 C36 C39 -179.2(4) no . . .
C36 C31 C32 C33 -0.8(6) no . . .
C36 C31 C32 C37 177.0(4) no . . .
C31 C32 C33 C34 -0.3(7) no . . .
C37 C32 C33 C34 -178.2(4) no . . .
C32 C33 C34 C35 0.8(6) no . . .
C32 C33 C34 C38 -178.7(4) no . . .
C33 C34 C35 C36 -0.3(6) no . . .
C38 C34 C35 C36 179.3(4) no . . .
C34 C35 C36 C31 -0.8(6) no . . .
C34 C35 C36 C39 179.7(4) no . . .
N8 C40 C41 C42 -173.8(4) no . . .
N8 C40 C45 C44 173.8(4) no . . .
C41 C40 C45 C44 -2.2(7) no . . .
C45 C40 C41 C42 2.2(6) no . . .
C40 C41 C42 C43 -0.2(8) no . . .
C41 C42 C43 C44 -1.7(9) no . . .
C42 C43 C44 C45 1.7(9) no . . .
C43 C44 C45 C40 0.2(8) no . . .
C47 C46 C48 O1 8(5) no . 2_676 .
C47 C46 C48 C47 -0(3) no . 2_676 .
C48 C46 C47 O1 -9(5) no 2_676 . .
C48 C46 C47 C48 0(3) no 2_676 . 2_676
O1 C47 C48 O1 0.0 no . 2_676 .
O1 C47 C48 C46 170(4) no . 2_676 .
O1 C47 C48 C49 167(4) no . 2_676 2_676
O1 C47 C49 C48 -14(5) no . 2_676 2_676
C46 C47 C48 O1 -170(6) no . 2_676 .
C46 C47 C48 C46 0(4) no . 2_676 .
C46 C47 C48 C49 -3(5) no . 2_676 2_676
C48 C47 C49 C48 0(2) no 2_676 2_676 2_676
C49 C47 C48 O1 -167(5) no 2_676 2_676 .
C49 C47 C48 C46 3(4) no 2_676 2_676 .
C49 C47 C48 C49 0(4) no 2_676 2_676 2_676
O1 C48 C49 C47 -10(3) no . . 2_676
C47 C48 C49 C47 -0(3) no 2_676 . 2_676
